data_9001964
loop_
_publ_author_name
'Baron, V.'
'Gutzmer, J.'
'Rundlof, H.'
'Tellgren, R.'

_publ_section_title
;The influence of iron substitution on the magnetic properties of hausmannite,
 Mn(Fe,Mn)2O4 Sample at T = 295 K, natural
;
_journal_name_full 'American Mineralogist'
_journal_page_first 786
_journal_page_last 793
_journal_volume 83
_journal_year 1998
_chemical_formula_sum 'Fe0.062 Mn2.938 O4'
_chemical_name_mineral Hausmannite
_space_group_IT_number 141
_symmetry_space_group_name_Hall '-I 4bd 2'
_symmetry_space_group_name_H-M 'I 41/a m d :2'
_cell_angle_alpha 90
_cell_angle_beta 90
_cell_angle_gamma 90
_cell_length_a 5.7760
_cell_length_b 5.7760
_cell_length_c 9.432
_cell_formula_units_Z 4
_cell_volume 314.672
_database_code_amcsd 0002025
_diffrn_ambient_temperature 295
_exptl_crystal_density_diffrn 4.831
_cod_original_sg_symbol_H-M 'I 41/a m d'
_cod_original_formula_sum 'Mn2.938 Fe.062 O4'
_cod_database_code 9001964

loop_
_space_group_symop_operation_xyz
x,y,z
1/2+x,1/2+y,1/2+z
1/4-y,3/4-x,1/4+z
3/4-y,1/4-x,3/4+z
1/4+y,3/4+x,1/4-z
3/4+y,1/4+x,3/4-z
1/4+y,3/4-x,1/4-z
3/4+y,1/4-x,3/4-z
1/4-y,3/4+x,1/4+z
3/4-y,1/4+x,3/4+z
1/2+x,-y,1/2+z
+x,1/2-y,+z
1/2-x,y,1/2-z
-x,1/2+y,-z
1/2+x,y,1/2-z
+x,1/2+y,-z
1/2-x,-y,1/2+z
-x,1/2-y,+z
1/4+y,1/4+x,3/4+z
3/4+y,3/4+x,1/4+z
1/4-y,1/4-x,3/4-z
3/4-y,3/4-x,1/4-z
1/4-y,1/4+x,3/4-z
3/4-y,3/4+x,1/4-z
1/4+y,1/4-x,3/4+z
3/4+y,3/4-x,1/4+z
-x,y,z
1/2-x,1/2+y,1/2+z
x,-y,-z
1/2+x,1/2-y,1/2-z
-x,-y,-z
1/2-x,1/2-y,1/2-z

loop_
_atom_site_label
_atom_site_fract_x
_atom_site_fract_y
_atom_site_fract_z
_atom_site_occupancy
Mn2+ 0.00000 0.75000 0.12500 1.00000
Mn3+ 0.00000 0.00000 0.50000 0.96900
Fe3+ 0.00000 0.00000 0.50000 0.03100
O 0.00000 0.47280 0.25900 1.00000

loop_
_cod_related_entry_id
_cod_related_entry_database
_cod_related_entry_code
1 AMCSD 0002025
